data_4503966
loop_
_publ_author_name
'Su, Yang'
'Zang, Shuangquan'
'Li, Yizhi'
'Zhu, Huizhen'
'Meng, Qingjin'

_publ_section_title
;
 Four d10Metal Coordination Polymers Containing Isomeric Thiodiphthalic
 Ligands:&#x00A0; Crystal Structures and Luminescent Properties
;
_journal_issue 7
_journal_name_full 'Crystal Growth &amp; Design'
_journal_page_first 1277
_journal_paper_doi 10.1021/cg060572g
_journal_volume 7
_journal_year 2007
_chemical_formula_moiety 'C21 H16 Cd2 N O11 S'
_chemical_formula_sum 'C21 H16 Cd2 N O11 S'
_chemical_formula_weight 715.24
_chemical_name_systematic
; 
 ? 
;
_space_group_IT_number 14
_symmetry_cell_setting monoclinic
_symmetry_space_group_name_Hall '-P 2yn'
_symmetry_space_group_name_H-M 'P 1 21/n 1'
_atom_sites_solution_hydrogens geom
_atom_sites_solution_primary direct
_atom_sites_solution_secondary difmap
_audit_creation_method SHELXL-97
_cell_angle_alpha 90.00
_cell_angle_beta 104.520(5)
_cell_angle_gamma 90.00
_cell_formula_units_Z 4
_cell_length_a 7.856(2)
_cell_length_b 26.525(7)
_cell_length_c 10.692(3)
_cell_measurement_reflns_used 866
_cell_measurement_temperature 293(2)
_cell_measurement_theta_max 24.332
_cell_measurement_theta_min 2.496
_cell_volume 2156.8(10)
_computing_cell_refinement 'Bruker SMART'
_computing_data_collection 'Bruker SMART'
_computing_data_reduction 'Bruker SAINT'
_computing_molecular_graphics 'Bruker SHELXTL'
_computing_publication_material 'Bruker SHELXTL'
_computing_structure_refinement 'Bruker SHELXTL'
_computing_structure_solution 'Bruker SHELXTL'
_diffrn_ambient_temperature 293(2)
_diffrn_measured_fraction_theta_full 0.992
_diffrn_measured_fraction_theta_max 0.992
_diffrn_measurement_device_type 'CCD area detector'
_diffrn_measurement_method 'phi and omega scans'
_diffrn_radiation_monochromator graphite
_diffrn_radiation_source 'fine-focus sealed tube'
_diffrn_radiation_type MoK\a
_diffrn_radiation_wavelength 0.71073
_diffrn_reflns_av_R_equivalents 0.0580
_diffrn_reflns_av_sigmaI/netI 0.0708
_diffrn_reflns_limit_h_max 8
_diffrn_reflns_limit_h_min -9
_diffrn_reflns_limit_k_max 32
_diffrn_reflns_limit_k_min -25
_diffrn_reflns_limit_l_max 12
_diffrn_reflns_limit_l_min -13
_diffrn_reflns_number 11546
_diffrn_reflns_theta_full 26.00
_diffrn_reflns_theta_max 26.00
_diffrn_reflns_theta_min 2.11
_exptl_absorpt_coefficient_mu 2.137
_exptl_absorpt_correction_T_max 0.65
_exptl_absorpt_correction_T_min 0.60
_exptl_absorpt_correction_type multi-scan
_exptl_absorpt_process_details 'SADABS (Brucker, 2000)'
_exptl_crystal_colour colorless
_exptl_crystal_density_diffrn 2.203
_exptl_crystal_density_method 'not measured'
_exptl_crystal_description block
_exptl_crystal_F_000 1396
_exptl_crystal_size_max 0.3
_exptl_crystal_size_mid 0.2
_exptl_crystal_size_min 0.2
_refine_diff_density_max 0.864
_refine_diff_density_min -0.580
_refine_diff_density_rms 0.189
_refine_ls_extinction_method none
_refine_ls_goodness_of_fit_ref 1.076
_refine_ls_hydrogen_treatment constr
_refine_ls_matrix_type full
_refine_ls_number_parameters 329
_refine_ls_number_reflns 4213
_refine_ls_number_restraints 0
_refine_ls_restrained_S_all 1.076
_refine_ls_R_factor_all 0.0757
_refine_ls_R_factor_gt 0.0639
_refine_ls_shift/su_max 0.000
_refine_ls_shift/su_mean 0.000
_refine_ls_structure_factor_coef Fsqd
_refine_ls_weighting_details 'calc w=1/[\s^2^(Fo^2^)+(0.11P)^2^+1.99P] where P=(Fo^2^+2Fc^2^)/3'
_refine_ls_weighting_scheme calc
_refine_ls_wR_factor_gt 0.1660
_refine_ls_wR_factor_ref 0.1736
_reflns_number_gt 3698
_reflns_number_total 4213
_reflns_threshold_expression >2sigma(I)
_cod_data_source_file cg060572gsi20060826_071326.cif
_cod_data_source_block 50908am
_cod_original_sg_symbol_H-M 'P 2(1)/n'
_cod_database_code 4503966

loop_
_symmetry_equiv_pos_as_xyz
'x, y, z'
'-x+1/2, y+1/2, -z+1/2'
'-x, -y, -z'
'x-1/2, -y-1/2, z-1/2'

loop_
_atom_site_label
_atom_site_type_symbol
_atom_site_fract_x
_atom_site_fract_y
_atom_site_fract_z
_atom_site_U_iso_or_equiv
_atom_site_adp_type
_atom_site_occupancy
_atom_site_symmetry_multiplicity
_atom_site_calc_flag
_atom_site_refinement_flags
Cd1 Cd 0.70056(7) 0.69180(2) 0.37916(5) 0.0204(2) Uani 1 1 d .
Cd2 Cd 0.37935(7) 0.67767(2) 0.66496(6) 0.0221(2) Uani 1 1 d .
N1 N 0.4472(9) 0.6073(3) 0.7955(7) 0.0302(16) Uani 1 1 d .
O1 O -0.1041(7) 0.3505(2) 0.4222(5) 0.0304(13) Uani 1 1 d .
O2 O 0.1497(8) 0.3166(2) 0.4115(6) 0.0328(14) Uani 1 1 d .
O3 O -0.2489(8) 0.2836(2) 0.1851(6) 0.0304(13) Uani 1 1 d .
O4 O -0.0943(8) 0.2638(2) 0.0510(6) 0.0332(14) Uani 1 1 d .
O5 O 0.4693(6) 0.6538(2) 0.4886(5) 0.0259(12) Uani 1 1 d .
O6 O 0.5379(7) 0.6195(2) 0.3227(6) 0.0303(13) Uani 1 1 d .
O7 O -0.0951(7) 0.6768(2) 0.2754(6) 0.0310(14) Uani 1 1 d .
O8 O 0.1849(8) 0.6906(2) 0.2814(6) 0.0314(14) Uani 1 1 d .
O9 O 0.4915(10) 0.7073(3) 0.1729(8) 0.052(2) Uani 1 1 d .
H9A H 0.3990 0.6899 0.1675 0.063 Uiso 1 1 d R
O10 O 0.3130(8) 0.7553(2) 0.5727(6) 0.0343(14) Uani 1 1 d .
H10A H 0.2983 0.7529 0.4914 0.051 Uiso 1 1 d R
H10C H 0.3972 0.7755 0.6032 0.051 Uiso 1 1 d R
O11 O 0.6490(8) 0.7081(2) 0.7602(6) 0.0346(14) Uani 1 1 d .
H11A H 0.6619 0.7366 0.7277 0.052 Uiso 1 1 d R
H11C H 0.7268 0.6878 0.7475 0.052 Uiso 1 1 d R
S1 S 0.2124(3) 0.44083(7) 0.3943(2) 0.0288(5) Uani 1 1 d .
C1 C 0.0905(9) 0.4164(3) 0.2431(8) 0.0230(16) Uani 1 1 d .
C2 C 0.0084(9) 0.3702(3) 0.2421(7) 0.0175(15) Uani 1 1 d .
C3 C -0.0708(10) 0.3479(3) 0.1242(7) 0.0204(15) Uani 1 1 d .
C4 C -0.0773(13) 0.3724(4) 0.0099(8) 0.037(2) Uani 1 1 d .
H4 H -0.1300 0.3573 -0.0687 0.044 Uiso 1 1 calc R
C5 C -0.0036(13) 0.4205(3) 0.0137(8) 0.038(2) Uani 1 1 d .
H5 H -0.0118 0.4380 -0.0629 0.046 Uiso 1 1 calc R
C6 C 0.0803(13) 0.4420(3) 0.1284(8) 0.036(2) Uani 1 1 d .
H6 H 0.1306 0.4738 0.1296 0.043 Uiso 1 1 calc R
C7 C 0.1689(10) 0.5062(3) 0.3733(7) 0.0231(17) Uani 1 1 d .
C8 C 0.3055(10) 0.5394(3) 0.3874(7) 0.0217(16) Uani 1 1 d .
H8 H 0.4198 0.5270 0.4087 0.026 Uiso 1 1 calc R
C9 C 0.2794(9) 0.5907(3) 0.3712(7) 0.0188(15) Uani 1 1 d .
C10 C 0.1031(9) 0.6084(3) 0.3316(7) 0.0213(16) Uani 1 1 d .
C11 C -0.0321(11) 0.5744(3) 0.3196(8) 0.0280(18) Uani 1 1 d .
H11 H -0.1474 0.5860 0.2964 0.034 Uiso 1 1 calc R
C12 C -0.0021(11) 0.5244(3) 0.3406(8) 0.0294(18) Uani 1 1 d .
H12 H -0.0961 0.5024 0.3330 0.035 Uiso 1 1 calc R
C13 C 0.0155(9) 0.3441(3) 0.3671(7) 0.0185(15) Uani 1 1 d .
C14 C -0.1459(10) 0.2957(3) 0.1189(7) 0.0216(16) Uani 1 1 d .
C15 C 0.4366(9) 0.6242(3) 0.3961(7) 0.0182(15) Uani 1 1 d .
C16 C 0.0643(10) 0.6629(3) 0.2983(7) 0.0205(16) Uani 1 1 d .
C17 C 0.4171(12) 0.5609(4) 0.7490(9) 0.038(2) Uani 1 1 d .
H17 H 0.3787 0.5569 0.6599 0.046 Uiso 1 1 calc R
C18 C 0.4391(12) 0.5185(4) 0.8245(9) 0.035(2) Uani 1 1 d .
H18 H 0.4199 0.4869 0.7857 0.042 Uiso 1 1 calc R
C19 C 0.4897(9) 0.5220(3) 0.9579(7) 0.0214(16) Uani 1 1 d .
C20 C 0.5219(14) 0.5711(4) 1.0054(9) 0.045(3) Uani 1 1 d .
H20 H 0.5578 0.5765 1.0941 0.054 Uiso 1 1 calc R
C21 C 0.5012(13) 0.6112(3) 0.9230(9) 0.041(2) Uani 1 1 d .
H21 H 0.5266 0.6432 0.9583 0.050 Uiso 1 1 calc R
H9B H 0.497(16) 0.736(5) 0.144(13) 0.07(4) Uiso 1 1 d .

loop_
_atom_site_aniso_label
_atom_site_aniso_U_11
_atom_site_aniso_U_22
_atom_site_aniso_U_33
_atom_site_aniso_U_23
_atom_site_aniso_U_13
_atom_site_aniso_U_12
Cd1 0.0223(3) 0.0183(3) 0.0227(3) 0.0007(2) 0.0098(2) 0.0010(2)
Cd2 0.0230(3) 0.0208(3) 0.0257(4) 0.0008(2) 0.0119(2) 0.0001(2)
N1 0.029(3) 0.024(4) 0.037(4) -0.003(3) 0.008(3) -0.002(3)
O1 0.024(3) 0.046(4) 0.021(3) -0.005(3) 0.006(2) -0.002(3)
O2 0.033(3) 0.039(4) 0.029(3) 0.006(3) 0.011(3) 0.016(3)
O3 0.042(3) 0.025(3) 0.033(3) -0.002(3) 0.027(3) -0.003(3)
O4 0.054(4) 0.021(3) 0.033(3) -0.009(3) 0.027(3) -0.002(3)
O5 0.025(3) 0.030(3) 0.027(3) -0.012(2) 0.012(2) -0.007(2)
O6 0.036(3) 0.029(3) 0.033(3) -0.006(3) 0.021(3) -0.002(3)
O7 0.030(3) 0.032(3) 0.034(4) 0.005(3) 0.015(3) 0.011(2)
O8 0.031(3) 0.022(3) 0.043(4) 0.008(3) 0.013(3) 0.004(2)
O9 0.051(4) 0.038(4) 0.057(5) 0.003(4) -0.006(4) -0.006(4)
O10 0.053(4) 0.027(3) 0.027(3) 0.002(3) 0.018(3) 0.000(3)
O11 0.034(3) 0.035(3) 0.039(4) -0.002(3) 0.017(3) -0.001(3)
S1 0.0365(11) 0.0158(10) 0.0308(12) 0.0007(8) 0.0020(9) -0.0033(8)
C1 0.020(3) 0.021(4) 0.028(4) 0.003(3) 0.006(3) 0.005(3)
C2 0.018(3) 0.016(3) 0.022(4) -0.002(3) 0.012(3) 0.003(3)
C3 0.032(4) 0.012(3) 0.021(4) -0.001(3) 0.013(3) -0.003(3)
C4 0.063(6) 0.037(5) 0.014(4) 0.000(4) 0.014(4) -0.006(4)
C5 0.070(6) 0.028(5) 0.020(4) 0.007(4) 0.018(4) -0.013(4)
C6 0.071(6) 0.014(4) 0.029(5) 0.001(3) 0.025(4) -0.013(4)
C7 0.033(4) 0.018(4) 0.020(4) -0.003(3) 0.010(3) -0.004(3)
C8 0.024(4) 0.026(4) 0.015(4) -0.004(3) 0.003(3) 0.003(3)
C9 0.020(3) 0.021(4) 0.017(4) 0.000(3) 0.008(3) -0.003(3)
C10 0.021(4) 0.022(4) 0.023(4) -0.003(3) 0.007(3) -0.001(3)
C11 0.034(4) 0.027(4) 0.026(4) 0.001(3) 0.011(3) -0.003(3)
C12 0.034(4) 0.021(4) 0.035(5) -0.001(4) 0.011(4) -0.009(3)
C13 0.021(4) 0.017(4) 0.019(4) -0.005(3) 0.008(3) -0.008(3)
C14 0.030(4) 0.015(4) 0.021(4) -0.005(3) 0.007(3) 0.002(3)
C15 0.015(3) 0.023(4) 0.016(4) 0.006(3) 0.004(3) 0.003(3)
C16 0.029(4) 0.019(4) 0.015(4) 0.000(3) 0.010(3) 0.000(3)
C17 0.048(5) 0.044(6) 0.023(5) 0.002(4) 0.008(4) -0.005(4)
C18 0.042(5) 0.032(5) 0.027(5) 0.004(4) 0.003(4) 0.001(4)
C19 0.022(4) 0.021(4) 0.021(4) 0.004(3) 0.004(3) 0.004(3)
C20 0.077(7) 0.031(5) 0.024(5) 0.002(4) 0.005(5) 0.007(5)
C21 0.065(6) 0.025(5) 0.029(5) -0.002(4) 0.003(4) 0.005(4)

loop_
_atom_type_symbol
_atom_type_description
_atom_type_scat_dispersion_real
_atom_type_scat_dispersion_imag
_atom_type_scat_source
C C 0.0033 0.0016 'International Tables Vol C Tables 4.2.6.8 and 6.1.1.4'
H H 0.0000 0.0000 'International Tables Vol C Tables 4.2.6.8 and 6.1.1.4'
N N 0.0061 0.0033 'International Tables Vol C Tables 4.2.6.8 and 6.1.1.4'
O O 0.0106 0.0060 'International Tables Vol C Tables 4.2.6.8 and 6.1.1.4'
S S 0.1246 0.1234 'International Tables Vol C Tables 4.2.6.8 and 6.1.1.4'
Cd Cd -0.8075 1.2024 'International Tables Vol C Tables 4.2.6.8 and 6.1.1.4'

loop_
_geom_angle_atom_site_label_1
_geom_angle_atom_site_label_2
_geom_angle_atom_site_label_3
_geom_angle
_geom_angle_site_symmetry_1
_geom_angle_site_symmetry_3
_geom_angle_publ_flag
O7 Cd1 O2 102.5(2) 1_655 3_666 yes
O7 Cd1 O4 133.4(2) 1_655 2 yes
O2 Cd1 O4 84.3(2) 3_666 2 yes
O7 Cd1 O6 98.3(2) 1_655 . yes
O2 Cd1 O6 107.1(2) 3_666 . yes
O4 Cd1 O6 124.0(2) 2 . yes
O7 Cd1 O9 89.2(3) 1_655 . yes
O2 Cd1 O9 168.2(3) 3_666 . yes
O4 Cd1 O9 86.3(2) 2 . yes
O6 Cd1 O9 72.4(2) . . yes
O7 Cd1 O3 82.05(19) 1_655 2 yes
O2 Cd1 O3 106.3(2) 3_666 2 yes
O4 Cd1 O3 52.33(18) 2 2 yes
O6 Cd1 O3 145.6(2) . 2 yes
O9 Cd1 O3 73.2(2) . 2 yes
O7 Cd1 O5 146.74(19) 1_655 . yes
O2 Cd1 O5 76.4(2) 3_666 . yes
O4 Cd1 O5 79.83(18) 2 . yes
O6 Cd1 O5 52.35(18) . . yes
O9 Cd1 O5 94.8(2) . . yes
O3 Cd1 O5 130.66(17) 2 . yes
O1 Cd2 O11 176.9(2) 3_566 . yes
O1 Cd2 O5 91.72(19) 3_566 . yes
O11 Cd2 O5 91.3(2) . . yes
O1 Cd2 O10 91.6(2) 3_566 . yes
O11 Cd2 O10 87.7(2) . . yes
O5 Cd2 O10 88.8(2) . . yes
O1 Cd2 N1 91.9(2) 3_566 . yes
O11 Cd2 N1 88.2(2) . . yes
O5 Cd2 N1 101.8(2) . . yes
O10 Cd2 N1 168.8(2) . . yes
O1 Cd2 O3 83.7(2) 3_566 3_566 yes
O11 Cd2 O3 93.3(2) . 3_566 yes
O5 Cd2 O3 166.7(2) . 3_566 yes
O10 Cd2 O3 79.0(2) . 3_566 yes
N1 Cd2 O3 90.9(2) . 3_566 yes
C17 N1 C21 116.1(8) . . ?
C17 N1 Cd2 122.1(6) . . ?
C21 N1 Cd2 121.5(6) . . ?
C13 O1 Cd2 121.4(5) . 3_566 ?
C13 O2 Cd1 127.0(5) . 3_666 ?
C14 O3 Cd2 137.2(5) . 3_566 ?
C14 O3 Cd1 86.1(4) . 2_545 ?
Cd2 O3 Cd1 135.5(2) 3_566 2_545 ?
C14 O4 Cd1 100.3(5) . 2_545 ?
C15 O5 Cd2 142.9(5) . . ?
C15 O5 Cd1 85.1(4) . . ?
Cd2 O5 Cd1 131.7(2) . . ?
C15 O6 Cd1 98.6(5) . . ?
C16 O7 Cd1 139.7(5) . 1_455 ?
Cd1 O9 H9A 110.0 . . ?
Cd1 O9 H9B 114(9) . . ?
H9A O9 H9B 126.4 . . ?
Cd2 O10 H10A 109.3 . . ?
Cd2 O10 H10C 109.3 . . ?
H10A O10 H10C 109.5 . . ?
Cd2 O11 H11A 109.2 . . ?
Cd2 O11 H11C 109.5 . . ?
H11A O11 H11C 109.5 . . ?
C7 S1 C1 101.4(4) . . ?
C2 C1 C6 120.2(7) . . ?
C2 C1 S1 118.1(6) . . ?
C6 C1 S1 121.6(6) . . ?
C1 C2 C3 119.0(7) . . ?
C1 C2 C13 119.4(7) . . ?
C3 C2 C13 121.5(6) . . ?
C4 C3 C2 120.9(7) . . ?
C4 C3 C14 118.5(7) . . ?
C2 C3 C14 120.6(7) . . ?
C3 C4 C5 118.9(8) . . ?
C3 C4 H4 120.5 . . ?
C5 C4 H4 120.5 . . ?
C6 C5 C4 120.8(8) . . ?
C6 C5 H5 119.6 . . ?
C4 C5 H5 119.6 . . ?
C5 C6 C1 119.9(8) . . ?
C5 C6 H6 120.1 . . ?
C1 C6 H6 120.1 . . ?
C8 C7 C12 119.2(7) . . ?
C8 C7 S1 119.7(6) . . ?
C12 C7 S1 121.1(6) . . ?
C7 C8 C9 122.2(7) . . ?
C7 C8 H8 118.9 . . ?
C9 C8 H8 118.9 . . ?
C8 C9 C10 117.7(7) . . ?
C8 C9 C15 118.3(6) . . ?
C10 C9 C15 124.0(7) . . ?
C11 C10 C9 118.9(7) . . ?
C11 C10 C16 120.2(7) . . ?
C9 C10 C16 120.8(7) . . ?
C12 C11 C10 121.9(8) . . ?
C12 C11 H11 119.1 . . ?
C10 C11 H11 119.1 . . ?
C11 C12 C7 120.0(8) . . ?
C11 C12 H12 120.0 . . ?
C7 C12 H12 120.0 . . ?
O1 C13 O2 123.8(7) . . ?
O1 C13 C2 120.0(7) . . ?
O2 C13 C2 116.2(6) . . ?
O3 C14 O4 120.6(7) . . ?
O3 C14 C3 121.5(7) . . ?
O4 C14 C3 117.8(7) . . ?
O5 C15 O6 121.7(7) . . ?
O5 C15 C9 121.1(6) . . ?
O6 C15 C9 117.1(7) . . ?
O8 C16 O7 123.4(7) . . ?
O8 C16 C10 118.9(7) . . ?
O7 C16 C10 117.2(6) . . ?
N1 C17 C18 123.8(9) . . ?
N1 C17 H17 118.1 . . ?
C18 C17 H17 118.1 . . ?
C17 C18 C19 120.9(9) . . ?
C17 C18 H18 119.6 . . ?
C19 C18 H18 119.6 . . ?
C18 C19 C20 114.6(8) . . ?
C18 C19 C19 122.7(9) . 3_667 ?
C20 C19 C19 122.7(9) . 3_667 ?
C21 C20 C19 120.7(8) . . ?
C21 C20 H20 119.6 . . ?
C19 C20 H20 119.6 . . ?
N1 C21 C20 123.8(9) . . ?
N1 C21 H21 118.1 . . ?
C20 C21 H21 118.1 . . ?

loop_
_geom_bond_atom_site_label_1
_geom_bond_atom_site_label_2
_geom_bond_distance
_geom_bond_site_symmetry_2
_geom_bond_publ_flag
Cd1 O7 2.204(6) 1_655 yes
Cd1 O2 2.263(6) 3_666 yes
Cd1 O4 2.284(6) 2 yes
Cd1 O6 2.301(6) . yes
Cd1 O9 2.432(7) . yes
Cd1 O3 2.583(6) 2 yes
Cd1 O5 2.599(5) . yes
Cd2 O1 2.256(5) 3_566 yes
Cd2 O11 2.256(6) . yes
Cd2 O5 2.264(5) . yes
Cd2 O10 2.287(6) . yes
Cd2 N1 2.312(7) . yes
Cd2 O3 2.346(5) 3_566 yes
N1 C17 1.326(12) . ?
N1 C21 1.326(12) . ?
O1 C13 1.240(9) . ?
O2 C13 1.272(9) . ?
O3 C14 1.243(9) . ?
O4 C14 1.246(9) . ?
O5 C15 1.238(9) . ?
O6 C15 1.256(9) . ?
O7 C16 1.269(9) . ?
O8 C16 1.246(9) . ?
O9 H9A 0.8500 . ?
O9 H9B 0.82(13) . ?
O10 H10A 0.8499 . ?
O10 H10C 0.8500 . ?
O11 H11A 0.8501 . ?
O11 H11C 0.8500 . ?
S1 C7 1.771(8) . ?
S1 C1 1.781(8) . ?
C1 C2 1.385(11) . ?
C1 C6 1.386(11) . ?
C2 C3 1.390(10) . ?
C2 C13 1.493(10) . ?
C3 C4 1.374(11) . ?
C3 C14 1.501(10) . ?
C4 C5 1.395(13) . ?
C4 H4 0.9300 . ?
C5 C6 1.363(12) . ?
C5 H5 0.9300 . ?
C6 H6 0.9300 . ?
C7 C8 1.367(11) . ?
C7 C12 1.387(11) . ?
C8 C9 1.380(11) . ?
C8 H8 0.9300 . ?
C9 C10 1.422(10) . ?
C9 C15 1.490(10) . ?
C10 C11 1.375(11) . ?
C10 C16 1.503(11) . ?
C11 C12 1.354(12) . ?
C11 H11 0.9300 . ?
C12 H12 0.9300 . ?
C17 C18 1.370(12) . ?
C17 H17 0.9300 . ?
C18 C19 1.384(12) . ?
C18 H18 0.9300 . ?
C19 C20 1.397(12) . ?
C19 C19 1.458(15) 3_667 ?
C20 C21 1.366(13) . ?
C20 H20 0.9300 . ?
C21 H21 0.9300 . ?
